data_7128960
loop_
_publ_author_name
'Yan, Yong'
'Henfling, Stefan'
'Zhang, Ning-Ning'
'Krautscheid, Harald'

_publ_section_title
;
 Semiconductive coordination polymers with continuous \p-\p interactions
 and defined crystal structures.
;
_journal_issue 80
_journal_name_full 'Chemical communications (Cambridge, England)'
_journal_page_first 10407
_journal_page_last 10410
_journal_paper_doi 10.1039/d1cc03333f
_journal_volume 57
_journal_year 2021
_chemical_formula_moiety 'C14 H8 Ca N2 O8'
_chemical_formula_sum 'C14 H8 Ca N2 O8'
_chemical_formula_weight 372.30
_space_group_crystal_system monoclinic
_space_group_IT_number 14
_space_group_name_Hall '-P 2yn'
_space_group_name_H-M_alt 'P 1 21/n 1'
_atom_sites_solution_hydrogens mixed
_atom_sites_solution_primary direct
_atom_sites_solution_secondary difmap
_audit_creation_method SHELXL-2014/7
_audit_update_record
;
2021-06-16 deposited with the CCDC.	2021-09-07 downloaded from the CCDC.
;
_cell_angle_alpha 90
_cell_angle_beta 105.110(8)
_cell_angle_gamma 90
_cell_formula_units_Z 4
_cell_length_a 12.1377(13)
_cell_length_b 6.4120(5)
_cell_length_c 16.7906(16)
_cell_measurement_reflns_used 8838
_cell_measurement_temperature 180(2)
_cell_measurement_theta_max 70.04
_cell_measurement_theta_min 4.00
_cell_volume 1261.6(2)
_computing_cell_refinement 'STOE X-AREA'
_computing_data_collection 'STOE X-AREA'
_computing_data_reduction 'STOE X-AREA'
_computing_structure_refinement 'SHELXL-2014/7 (Sheldrick, 2014)'
_computing_structure_solution SHELXS
_diffrn_ambient_temperature 180(2)
_diffrn_measured_fraction_theta_full 0.998
_diffrn_measured_fraction_theta_max 0.991
_diffrn_measurement_device_type 'STOE STADIVARI'
_diffrn_measurement_method 'rotation method, \w scans'
_diffrn_radiation_type CuK\a
_diffrn_radiation_wavelength 1.54186
_diffrn_reflns_av_R_equivalents 0.0370
_diffrn_reflns_av_unetI/netI 0.0231
_diffrn_reflns_Laue_measured_fraction_full 0.998
_diffrn_reflns_Laue_measured_fraction_max 0.991
_diffrn_reflns_limit_h_max 14
_diffrn_reflns_limit_h_min -13
_diffrn_reflns_limit_k_max 7
_diffrn_reflns_limit_k_min -3
_diffrn_reflns_limit_l_max 20
_diffrn_reflns_limit_l_min -18
_diffrn_reflns_number 12330
_diffrn_reflns_point_group_measured_fraction_full 0.998
_diffrn_reflns_point_group_measured_fraction_max 0.991
_diffrn_reflns_theta_full 67.686
_diffrn_reflns_theta_max 70.577
_diffrn_reflns_theta_min 4.038
_diffrn_source 'GeniX 3D HF Cu'
_exptl_absorpt_coefficient_mu 4.864
_exptl_absorpt_correction_T_max 0.8786
_exptl_absorpt_correction_T_min 0.3324
_exptl_absorpt_correction_type multi-scan
_exptl_absorpt_process_details
;
STOE X-Red32, absorption correction by Gaussian integration, analogous to
P. Coppens, "The Evaluation of Absorption and Extinction in Single-Crystal
Structure Analysis", published in: F. R. Ahmed (Editor), "Crystallographic
Computing", Munksgaard, Copenhagen (1970), 255 - 270. Afterwards scaling of
reflection intensities was performed within STOE LANA. J. Koziskova, F. Hahn,
J. Richter, J. Kozisek, Acta Chimica Slovaca, vol. 9, no. 2, 2016, pp. 136-140.
;
_exptl_crystal_colour brown
_exptl_crystal_density_diffrn 1.960
_exptl_crystal_description plate
_exptl_crystal_F_000 760
_exptl_crystal_recrystallization_method 'solvothermal synthesis'
_exptl_crystal_size_max 0.128
_exptl_crystal_size_mid 0.030
_exptl_crystal_size_min 0.022
_refine_diff_density_max 0.491
_refine_diff_density_min -0.477
_refine_diff_density_rms 0.067
_refine_ls_extinction_method none
_refine_ls_goodness_of_fit_ref 1.086
_refine_ls_hydrogen_treatment constr
_refine_ls_matrix_type full
_refine_ls_number_parameters 228
_refine_ls_number_reflns 2394
_refine_ls_number_restraints 0
_refine_ls_restrained_S_all 1.086
_refine_ls_R_factor_all 0.0436
_refine_ls_R_factor_gt 0.0338
_refine_ls_shift/su_max 0.001
_refine_ls_shift/su_mean 0.000
_refine_ls_structure_factor_coef Fsqd
_refine_ls_weighting_details 'w=1/[\s^2^(Fo^2^)+(0.0525P)^2^+0.6010P] where P=(Fo^2^+2Fc^2^)/3'
_refine_ls_weighting_scheme calc
_refine_ls_wR_factor_gt 0.0878
_refine_ls_wR_factor_ref 0.0935
_reflns_Friedel_coverage 0.000
_reflns_number_gt 1990
_reflns_number_total 2394
_reflns_threshold_expression 'I > 2\s(I)'
_cod_data_source_file d1cc03333f2.cif
_cod_data_source_block ca-ondi
_cod_depositor_comments 'Adding full bibliography for 7128957--7128960.cif.'
_cod_original_sg_symbol_H-M 'P 21/n'
_cod_database_code 7128960
_shelx_shelxl_version_number 2014/7
_shelx_space_group_comment
;
The symmetry employed for this shelxl refinement is uniquely defined
by the following loop, which should always be used as a source of
symmetry information in preference to the above space-group names.
They are only intended as comments.
;
_shelx_estimated_absorpt_t_min 0.575
_shelx_estimated_absorpt_t_max 0.901

loop_
_space_group_symop_operation_xyz
'x, y, z'
'-x+1/2, y+1/2, -z+1/2'
'-x, -y, -z'
'x-1/2, -y-1/2, z-1/2'

loop_
_atom_site_label
_atom_site_type_symbol
_atom_site_fract_x
_atom_site_fract_y
_atom_site_fract_z
_atom_site_U_iso_or_equiv
_atom_site_adp_type
_atom_site_occupancy
_atom_site_site_symmetry_order
_atom_site_calc_flag
_atom_site_refinement_flags_posn
_atom_site_refinement_flags_adp
_atom_site_refinement_flags_occupancy
_atom_site_disorder_assembly
_atom_site_disorder_group
O1 O 0.57505(13) 0.6773(3) 0.35140(9) 0.0242(4) Uani 1 1 d . . . . .
O2 O 0.63403(12) 0.7475(3) 0.21538(9) 0.0226(4) Uani 1 1 d . . . . .
O3 O 0.48054(14) 0.6927(3) 0.07324(10) 0.0294(4) Uani 1 1 d . . . . .
O4 O -0.10572(13) 0.7164(3) 0.06309(9) 0.0258(4) Uani 1 1 d . . . . .
O5 O -0.16812(12) 0.7326(3) 0.20275(9) 0.0213(3) Uani 1 1 d . . . . .
O6 O -0.01519(13) 0.6729(3) 0.34197(9) 0.0236(4) Uani 1 1 d . . . . .
N1 N 0.52242(15) 0.7210(3) 0.21290(11) 0.0197(4) Uani 1 1 d . . . . .
N2 N -0.05586(15) 0.7139(3) 0.20348(11) 0.0197(4) Uani 1 1 d . . . . .
C1 C 0.44658(19) 0.6990(3) 0.13548(13) 0.0208(5) Uani 1 1 d . . . . .
C2 C 0.32383(18) 0.6893(3) 0.13396(13) 0.0189(4) Uani 1 1 d . . . . .
C3 C 0.24249(19) 0.6862(3) 0.05931(13) 0.0204(4) Uani 1 1 d . . . . .
H3 H 0.2651 0.6818 0.0092 0.024 Uiso 1 1 calc R U . . .
C4 C 0.12605(18) 0.6897(3) 0.05747(13) 0.0202(5) Uani 1 1 d . . . . .
H4 H 0.0701 0.6895 0.0060 0.024 Uiso 1 1 calc R U . . .
C5 C 0.09241(18) 0.6934(3) 0.12973(13) 0.0187(4) Uani 1 1 d . . . . .
C6 C -0.03045(19) 0.7079(3) 0.12699(13) 0.0198(4) Uani 1 1 d . . . . .
C7 C 0.02003(19) 0.6902(3) 0.28017(13) 0.0191(4) Uani 1 1 d . . . . .
C8 C 0.14275(19) 0.6873(3) 0.28221(13) 0.0186(4) Uani 1 1 d . . . . .
C9 C 0.22445(19) 0.6834(3) 0.35700(13) 0.0195(4) Uani 1 1 d . . . . .
H9 H 0.2019 0.6803 0.4071 0.023 Uiso 1 1 calc R U . . .
C10 C 0.34095(18) 0.6841(3) 0.35886(13) 0.0196(5) Uani 1 1 d . . . . .
H10 H 0.3970 0.6819 0.4103 0.024 Uiso 1 1 calc R U . . .
C11 C 0.37425(18) 0.6880(3) 0.28630(13) 0.0183(4) Uani 1 1 d . . . . .
C12 C 0.49728(19) 0.6930(3) 0.28824(13) 0.0197(5) Uani 1 1 d . . . . .
C13 C 0.29201(18) 0.6894(3) 0.20915(13) 0.0182(4) Uani 1 1 d . . . . .
C14 C 0.17522(18) 0.6901(3) 0.20731(13) 0.0171(4) Uani 1 1 d . . . . .
Ca1 Ca 0.77509(4) 0.57031(7) 0.31786(3) 0.01960(14) Uani 1 1 d . . . . .
O1W O 0.80092(13) 0.9061(3) 0.38484(9) 0.0237(3) Uani 1 1 d . . . . .
H1WA H 0.7585 0.9979 0.3528 0.036 Uiso 1 1 d R U . . .
H1WB H 0.8705 0.9489 0.3899 0.036 Uiso 1 1 d R U . . .
O2W O 0.8330(2) 0.4298(4) 0.45386(12) 0.0640(8) Uani 1 1 d . . . . .
H2WA H 0.8838 0.5152 0.4875 0.096 Uiso 1 1 d R U . . .
H2WB H 0.8733 0.3105 0.4552 0.096 Uiso 1 1 d R U . . .

loop_
_atom_site_aniso_label
_atom_site_aniso_U_11
_atom_site_aniso_U_22
_atom_site_aniso_U_33
_atom_site_aniso_U_23
_atom_site_aniso_U_13
_atom_site_aniso_U_12
O1 0.0162(8) 0.0332(9) 0.0205(8) 0.0018(6) -0.0001(6) -0.0010(7)
O2 0.0117(7) 0.0318(9) 0.0249(8) 0.0026(6) 0.0056(6) -0.0010(6)
O3 0.0193(8) 0.0499(11) 0.0195(8) 0.0003(7) 0.0061(6) 0.0000(7)
O4 0.0158(8) 0.0406(10) 0.0186(8) -0.0018(7) 0.0003(6) 0.0013(7)
O5 0.0117(7) 0.0305(9) 0.0226(8) 0.0015(6) 0.0058(6) 0.0012(6)
O6 0.0194(8) 0.0331(9) 0.0197(8) 0.0008(6) 0.0078(6) 0.0004(7)
N1 0.0136(9) 0.0252(10) 0.0205(9) 0.0008(7) 0.0044(7) -0.0002(7)
N2 0.0129(9) 0.0266(10) 0.0198(9) 0.0019(7) 0.0044(7) 0.0006(7)
C1 0.0186(11) 0.0248(12) 0.0190(11) 0.0009(8) 0.0047(9) -0.0001(9)
C2 0.0181(11) 0.0182(11) 0.0202(11) 0.0005(8) 0.0047(8) 0.0005(8)
C3 0.0205(11) 0.0226(11) 0.0185(10) -0.0002(8) 0.0060(8) -0.0001(9)
C4 0.0169(11) 0.0243(12) 0.0173(10) -0.0003(8) 0.0005(8) 0.0000(8)
C5 0.0180(11) 0.0181(11) 0.0194(11) -0.0008(8) 0.0037(9) -0.0005(8)
C6 0.0186(11) 0.0214(11) 0.0189(11) -0.0013(8) 0.0041(9) 0.0009(8)
C7 0.0186(11) 0.0192(11) 0.0196(11) -0.0008(8) 0.0050(8) 0.0003(8)
C8 0.0178(11) 0.0188(11) 0.0189(10) -0.0003(8) 0.0041(8) -0.0008(8)
C9 0.0212(11) 0.0201(11) 0.0170(10) -0.0001(8) 0.0043(8) -0.0008(8)
C10 0.0194(11) 0.0209(11) 0.0167(10) 0.0006(8) 0.0013(8) -0.0006(8)
C11 0.0175(11) 0.0169(11) 0.0198(11) -0.0002(8) 0.0037(8) 0.0005(8)
C12 0.0186(11) 0.0193(11) 0.0203(11) 0.0004(8) 0.0033(9) -0.0006(8)
C13 0.0186(11) 0.0162(10) 0.0190(11) 0.0004(8) 0.0033(8) 0.0004(8)
C14 0.0165(11) 0.0165(10) 0.0179(11) -0.0004(8) 0.0037(8) 0.0004(8)
Ca1 0.0154(2) 0.0250(2) 0.0179(2) 0.00043(16) 0.00349(15) 0.00016(17)
O1W 0.0186(7) 0.0286(9) 0.0230(8) 0.0016(6) 0.0038(6) -0.0005(6)
O2W 0.110(2) 0.0630(15) 0.0237(10) 0.0111(10) 0.0253(11) 0.0523(15)

loop_
_atom_type_symbol
_atom_type_description
_atom_type_scat_dispersion_real
_atom_type_scat_dispersion_imag
_atom_type_scat_source
C C 0.0181 0.0091 'International Tables Vol C Tables 4.2.6.8 and 6.1.1.4'
H H 0.0000 0.0000 'International Tables Vol C Tables 4.2.6.8 and 6.1.1.4'
Ca Ca 0.3641 1.2855 'International Tables Vol C Tables 4.2.6.8 and 6.1.1.4'
N N 0.0311 0.0180 'International Tables Vol C Tables 4.2.6.8 and 6.1.1.4'
O O 0.0492 0.0322 'International Tables Vol C Tables 4.2.6.8 and 6.1.1.4'

loop_
_exptl_crystal_face_index_h
_exptl_crystal_face_index_k
_exptl_crystal_face_index_l
_exptl_crystal_face_perp_dist
-1 0 3 0.0150
-4 -3 5 0.0620
-14 -1 -8 0.0260
5 -9 -4 0.0640
10 1 6 0.0100
4 0 -11 0.0110
8 9 -4 0.0180
-4 9 5 0.0140

loop_
_geom_angle_atom_site_label_1
_geom_angle_atom_site_label_2
_geom_angle_atom_site_label_3
_geom_angle
_geom_angle_site_symmetry_1
_geom_angle_site_symmetry_3
_geom_angle_publ_flag
C12 O1 Ca1 111.67(14) . . ?
N1 O2 Ca1 119.22(12) . . ?
N1 O2 Ca1 126.74(12) . 2_655 ?
Ca1 O2 Ca1 106.48(6) . 2_655 ?
N2 O5 Ca1 116.21(11) . 1_455 ?
N2 O5 Ca1 123.94(12) . 2 ?
Ca1 O5 Ca1 103.56(5) 1_455 2 ?
C7 O6 Ca1 116.21(14) . 1_455 ?
O2 N1 C12 116.34(17) . . ?
O2 N1 C1 117.02(17) . . ?
C12 N1 C1 126.13(19) . . ?
O5 N2 C7 116.06(17) . . ?
O5 N2 C6 116.96(17) . . ?
C7 N2 C6 126.86(19) . . ?
O3 C1 N1 121.0(2) . . ?
O3 C1 C2 123.1(2) . . ?
N1 C1 C2 115.92(19) . . ?
C3 C2 C13 121.0(2) . . ?
C3 C2 C1 119.58(19) . . ?
C13 C2 C1 119.43(19) . . ?
C2 C3 C4 119.8(2) . . ?
C2 C3 H3 120.1 . . ?
C4 C3 H3 120.1 . . ?
C5 C4 C3 120.54(19) . . ?
C5 C4 H4 119.7 . . ?
C3 C4 H4 119.7 . . ?
C4 C5 C14 120.3(2) . . ?
C4 C5 C6 120.02(19) . . ?
C14 C5 C6 119.60(19) . . ?
O4 C6 N2 121.0(2) . . ?
O4 C6 C5 123.3(2) . . ?
N2 C6 C5 115.74(18) . . ?
O6 C7 N2 120.2(2) . . ?
O6 C7 C8 123.4(2) . . ?
N2 C7 C8 116.41(19) . . ?
C9 C8 C14 120.6(2) . . ?
C9 C8 C7 120.0(2) . . ?
C14 C8 C7 119.44(19) . . ?
C8 C9 C10 119.9(2) . . ?
C8 C9 H9 120.0 . . ?
C10 C9 H9 120.0 . . ?
C11 C10 C9 120.3(2) . . ?
C11 C10 H10 119.8 . . ?
C9 C10 H10 119.8 . . ?
C10 C11 C13 120.6(2) . . ?
C10 C11 C12 120.33(19) . . ?
C13 C11 C12 119.04(19) . . ?
O1 C12 N1 119.7(2) . . ?
O1 C12 C11 124.1(2) . . ?
N1 C12 C11 116.19(18) . . ?
C14 C13 C2 119.2(2) . . ?
C14 C13 C11 119.1(2) . . ?
C2 C13 C11 121.8(2) . . ?
C13 C14 C8 119.51(19) . . ?
C13 C14 C5 119.1(2) . . ?
C8 C14 C5 121.4(2) . . ?
O2 Ca1 O2W 148.33(7) . . ?
O2 Ca1 O1W 83.82(6) . . ?
O2W Ca1 O1W 85.45(7) . . ?
O2 Ca1 O5 61.50(5) . 1_655 ?
O2W Ca1 O5 147.55(8) . 1_655 ?
O1W Ca1 O5 87.67(5) . 1_655 ?
O2 Ca1 O2 121.04(4) . 2_645 ?
O2W Ca1 O2 82.11(6) . 2_645 ?
O1W Ca1 O2 147.13(5) . 2_645 ?
O5 Ca1 O2 86.77(5) 1_655 2_645 ?
O2 Ca1 O5 93.65(5) . 2_545 ?
O2W Ca1 O5 79.53(8) . 2_545 ?
O1W Ca1 O5 146.82(5) . 2_545 ?
O5 Ca1 O5 120.11(4) 1_655 2_545 ?
O2 Ca1 O5 59.41(5) 2_645 2_545 ?
O2 Ca1 O6 119.42(5) . 1_655 ?
O2W Ca1 O6 85.00(8) . 1_655 ?
O1W Ca1 O6 72.15(5) . 1_655 ?
O5 Ca1 O6 62.74(5) 1_655 1_655 ?
O2 Ca1 O6 76.53(5) 2_645 1_655 ?
O5 Ca1 O6 134.73(5) 2_545 1_655 ?
O2 Ca1 O1 61.03(5) . . ?
O2W Ca1 O1 87.31(7) . . ?
O1W Ca1 O1 72.11(5) . . ?
O5 Ca1 O1 120.45(5) 1_655 . ?
O2 Ca1 O1 137.02(5) 2_645 . ?
O5 Ca1 O1 77.75(5) 2_545 . ?
O6 Ca1 O1 143.90(5) 1_655 . ?
O2 Ca1 Ca1 37.64(4) . 2_655 ?
O2W Ca1 Ca1 146.61(7) . 2_655 ?
O1W Ca1 Ca1 61.22(4) . 2_655 ?
O5 Ca1 Ca1 38.72(4) 1_655 2_655 ?
O2 Ca1 Ca1 124.60(4) 2_645 2_655 ?
O5 Ca1 Ca1 129.50(4) 2_545 2_655 ?
O6 Ca1 Ca1 83.00(4) 1_655 2_655 ?
O1 Ca1 Ca1 84.35(4) . 2_655 ?
O2 Ca1 Ca1 89.81(4) . 2_645 ?
O2W Ca1 Ca1 102.23(6) . 2_645 ?
O1W Ca1 Ca1 172.30(4) . 2_645 ?
O5 Ca1 Ca1 85.48(4) 1_655 2_645 ?
O2 Ca1 Ca1 35.88(3) 2_645 2_645 ?
O5 Ca1 Ca1 37.72(3) 2_545 2_645 ?
O6 Ca1 Ca1 107.59(4) 1_655 2_645 ?
O1 Ca1 Ca1 108.51(4) . 2_645 ?
Ca1 Ca1 Ca1 111.08(2) 2_655 2_645 ?
Ca1 O1W H1WA 109.4 . . ?
Ca1 O1W H1WB 109.4 . . ?
H1WA O1W H1WB 104.5 . . ?
Ca1 O2W H2WA 110.6 . . ?
Ca1 O2W H2WB 111.5 . . ?
H2WA O2W H2WB 102.7 . . ?

loop_
_geom_bond_atom_site_label_1
_geom_bond_atom_site_label_2
_geom_bond_distance
_geom_bond_site_symmetry_2
_geom_bond_publ_flag
O1 C12 1.226(3) . ?
O1 Ca1 2.7195(17) . ?
O2 N1 1.355(2) . ?
O2 Ca1 2.3764(16) . ?
O2 Ca1 2.4765(16) 2_655 ?
O3 C1 1.220(3) . ?
O4 C6 1.216(3) . ?
O5 N2 1.365(2) . ?
O5 Ca1 2.4472(15) 1_455 ?
O5 Ca1 2.5019(16) 2 ?
O6 C7 1.226(3) . ?
O6 Ca1 2.5572(16) 1_455 ?
N1 C12 1.388(3) . ?
N1 C1 1.391(3) . ?
N2 C7 1.383(3) . ?
N2 C6 1.397(3) . ?
C1 C2 1.485(3) . ?
C2 C3 1.379(3) . ?
C2 C13 1.413(3) . ?
C3 C4 1.406(3) . ?
C3 H3 0.9500 . ?
C4 C5 1.378(3) . ?
C4 H4 0.9500 . ?
C5 C14 1.423(3) . ?
C5 C6 1.483(3) . ?
C7 C8 1.481(3) . ?
C8 C9 1.383(3) . ?
C8 C14 1.413(3) . ?
C9 C10 1.406(3) . ?
C9 H9 0.9500 . ?
C10 C11 1.380(3) . ?
C10 H10 0.9500 . ?
C11 C13 1.414(3) . ?
C11 C12 1.486(3) . ?
C13 C14 1.410(3) . ?
Ca1 O2W 2.3840(19) . ?
Ca1 O1W 2.4114(17) . ?
Ca1 O5 2.4472(15) 1_655 ?
Ca1 O2 2.4765(16) 2_645 ?
Ca1 O5 2.5019(16) 2_545 ?
Ca1 O6 2.5572(16) 1_655 ?
Ca1 Ca1 3.8883(5) 2_655 ?
Ca1 Ca1 3.8883(5) 2_645 ?
O1W H1WA 0.8702 . ?
O1W H1WB 0.8702 . ?
O2W H2WA 0.9036 . ?
O2W H2WB 0.9049 . ?

loop_
_geom_torsion_atom_site_label_1
_geom_torsion_atom_site_label_2
_geom_torsion_atom_site_label_3
_geom_torsion_atom_site_label_4
_geom_torsion
_geom_torsion_site_symmetry_1
_geom_torsion_site_symmetry_2
_geom_torsion_site_symmetry_3
_geom_torsion_site_symmetry_4
_geom_torsion_publ_flag
Ca1 O2 N1 C12 33.8(2) . . . . ?
Ca1 O2 N1 C12 -111.64(18) 2_655 . . . ?
Ca1 O2 N1 C1 -138.58(16) . . . . ?
Ca1 O2 N1 C1 76.0(2) 2_655 . . . ?
Ca1 O5 N2 C7 -26.7(2) 1_455 . . . ?
Ca1 O5 N2 C7 103.56(18) 2 . . . ?
Ca1 O5 N2 C6 149.49(15) 1_455 . . . ?
Ca1 O5 N2 C6 -80.2(2) 2 . . . ?
O2 N1 C1 O3 3.8(3) . . . . ?
C12 N1 C1 O3 -167.7(2) . . . . ?
O2 N1 C1 C2 -174.73(18) . . . . ?
C12 N1 C1 C2 13.8(3) . . . . ?
O3 C1 C2 C3 -4.3(3) . . . . ?
N1 C1 C2 C3 174.25(19) . . . . ?
O3 C1 C2 C13 177.6(2) . . . . ?
N1 C1 C2 C13 -3.9(3) . . . . ?
C13 C2 C3 C4 2.0(3) . . . . ?
C1 C2 C3 C4 -176.2(2) . . . . ?
C2 C3 C4 C5 -0.8(3) . . . . ?
C3 C4 C5 C14 -1.1(3) . . . . ?
C3 C4 C5 C6 176.9(2) . . . . ?
O5 N2 C6 O4 -0.9(3) . . . . ?
C7 N2 C6 O4 174.8(2) . . . . ?
O5 N2 C6 C5 178.36(18) . . . . ?
C7 N2 C6 C5 -5.9(3) . . . . ?
C4 C5 C6 O4 0.2(3) . . . . ?
C14 C5 C6 O4 178.2(2) . . . . ?
C4 C5 C6 N2 -179.0(2) . . . . ?
C14 C5 C6 N2 -1.0(3) . . . . ?
Ca1 O6 C7 N2 18.4(3) 1_455 . . . ?
Ca1 O6 C7 C8 -161.64(16) 1_455 . . . ?
O5 N2 C7 O6 4.9(3) . . . . ?
C6 N2 C7 O6 -170.9(2) . . . . ?
O5 N2 C7 C8 -175.10(18) . . . . ?
C6 N2 C7 C8 9.1(3) . . . . ?
O6 C7 C8 C9 -5.9(3) . . . . ?
N2 C7 C8 C9 174.1(2) . . . . ?
O6 C7 C8 C14 174.6(2) . . . . ?
N2 C7 C8 C14 -5.5(3) . . . . ?
C14 C8 C9 C10 0.6(3) . . . . ?
C7 C8 C9 C10 -179.0(2) . . . . ?
C8 C9 C10 C11 -0.2(3) . . . . ?
C9 C10 C11 C13 -0.6(3) . . . . ?
C9 C10 C11 C12 178.8(2) . . . . ?
Ca1 O1 C12 N1 -19.7(2) . . . . ?
Ca1 O1 C12 C11 161.43(17) . . . . ?
O2 N1 C12 O1 -5.6(3) . . . . ?
C1 N1 C12 O1 166.0(2) . . . . ?
O2 N1 C12 C11 173.34(18) . . . . ?
C1 N1 C12 C11 -15.1(3) . . . . ?
C10 C11 C12 O1 6.1(3) . . . . ?
C13 C11 C12 O1 -174.5(2) . . . . ?
C10 C11 C12 N1 -172.8(2) . . . . ?
C13 C11 C12 N1 6.6(3) . . . . ?
C3 C2 C13 C14 -1.1(3) . . . . ?
C1 C2 C13 C14 177.0(2) . . . . ?
C3 C2 C13 C11 178.6(2) . . . . ?
C1 C2 C13 C11 -3.2(3) . . . . ?
C10 C11 C13 C14 1.0(3) . . . . ?
C12 C11 C13 C14 -178.36(19) . . . . ?
C10 C11 C13 C2 -178.8(2) . . . . ?
C12 C11 C13 C2 1.9(3) . . . . ?
C2 C13 C14 C8 179.13(19) . . . . ?
C11 C13 C14 C8 -0.7(3) . . . . ?
C2 C13 C14 C5 -0.8(3) . . . . ?
C11 C13 C14 C5 179.43(19) . . . . ?
C9 C8 C14 C13 -0.1(3) . . . . ?
C7 C8 C14 C13 179.41(19) . . . . ?
C9 C8 C14 C5 179.8(2) . . . . ?
C7 C8 C14 C5 -0.7(3) . . . . ?
C4 C5 C14 C13 1.9(3) . . . . ?
C6 C5 C14 C13 -176.1(2) . . . . ?
C4 C5 C14 C8 -178.0(2) . . . . ?
C6 C5 C14 C8 4.0(3) . . . . ?
